data_2016669
loop_
_publ_author_name
'Do\/lega, Anna'
'Baranowska, Katarzyna'
'Pladzyk, Agnieszka'
'Majcher, Katarzyna'

_publ_section_title
;Two isomorphous Zn^II^/Co^II^ complexes with
 tri-<i>tert</i>-butoxysilanethiol and histamine, and
 (4-hydroxymethyl-1<i>H</i>-imidazole-\k<i>N</i>)bis(tri-<i>tert</i>-butoxysilanethiolato-\k^2^<i>O</i>,<i>S</i>)zinc(II)
;
_journal_coeditor_code GA3092
_journal_issue 7
_journal_name_full 'Acta Crystallographica Section C'
_journal_page_first m259
_journal_page_last m263
_journal_paper_doi 10.1107/S0108270108017265
_journal_volume 64
_journal_year 2008
_chemical_formula_iupac '[Zn (C12 H27 O3 S Si)2 (C4 H6 N2 O)]'
_chemical_formula_moiety 'C28 H60 N2 O7 S2 Si2 Zn1'
_chemical_formula_sum 'C28 H60 N2 O7 S2 Si2 Zn'
_chemical_formula_weight 722.45
_chemical_name_systematic
;
[2-(1H-imidazol-4-yl-\kN^3^)methanol]bis(tri-<i>tert</i>-
butoxysilanethiolato-\k^2^<i>O</i>,<i>S</i>)zinc(II)
;
_space_group_IT_number 14
_symmetry_cell_setting monoclinic
_symmetry_space_group_name_Hall '-P 2ybc'
_symmetry_space_group_name_H-M 'P 1 21/c 1'
_atom_sites_solution_hydrogens geom
_atom_sites_solution_primary direct
_atom_sites_solution_secondary difmap
_audit_conform_dict_name cif_core.dic
_audit_conform_dict_version 2.3
_audit_creation_method 'WinGX routine CIF_UPDATE'
_cell_angle_alpha 90
_cell_angle_beta 91.874(2)
_cell_angle_gamma 90
_cell_formula_units_Z 4
_cell_length_a 16.2546(5)
_cell_length_b 9.2094(2)
_cell_length_c 26.1831(7)
_cell_measurement_reflns_used 24929
_cell_measurement_temperature 120(2)
_cell_measurement_theta_max 32.3776
_cell_measurement_theta_min 2.2072
_cell_volume 3917.39(18)
_computing_cell_refinement
;
CrysAlis RED (Oxford Diffraction, 2006)
;
_computing_data_collection
;
CrysAlis CCD (Oxford Diffraction, 2006)
;
_computing_data_reduction
;
CrysAlis RED (Oxford Diffraction, 2006)
;
_computing_molecular_graphics 'Ortep-3 for Windows (Farrugia, 1997)'
_computing_publication_material 'WinGX (Farrugia, 1999)'
_computing_structure_refinement 'SHELXL97 (Sheldrick, 2008)'
_computing_structure_solution 'SHELXS97 (Sheldrick, 2008)'
_diffrn_ambient_temperature 120(2)
_diffrn_detector_area_resol_mean 8.1883
_diffrn_measured_fraction_theta_full 0.999
_diffrn_measured_fraction_theta_max 0.999
_diffrn_measurement_device '4-axis \k geometry diffractometer'
_diffrn_measurement_device_type 'Oxford Diffraction KM-4 CCD'
_diffrn_measurement_method '\w scans, 0.65 deg width'
_diffrn_radiation_monochromator graphite
_diffrn_radiation_type MoK\a
_diffrn_radiation_wavelength 0.71073
_diffrn_reflns_av_R_equivalents 0.0426
_diffrn_reflns_limit_h_max 14
_diffrn_reflns_limit_h_min -19
_diffrn_reflns_limit_k_max 11
_diffrn_reflns_limit_k_min -10
_diffrn_reflns_limit_l_max 31
_diffrn_reflns_limit_l_min -31
_diffrn_reflns_number 25278
_diffrn_reflns_theta_full 25.5
_diffrn_reflns_theta_max 25.5
_diffrn_reflns_theta_min 2.34
_exptl_absorpt_coefficient_mu 0.834
_exptl_absorpt_correction_T_max 0.855
_exptl_absorpt_correction_T_min 0.685
_exptl_absorpt_correction_type analytical
_exptl_absorpt_process_details
;
(CrysAlis RED; Oxford Diffraction, 2006)
analytical numeric absorption correction using a multifaceted crystal
              model based on expressions derived by
      Clark & Reid [(1995). Acta Cryst. A51, 887-897]
;
_exptl_crystal_colour colourless
_exptl_crystal_density_diffrn 1.225
_exptl_crystal_density_method 'not measured'
_exptl_crystal_description prism
_exptl_crystal_F_000 1552
_exptl_crystal_size_max 0.3927
_exptl_crystal_size_mid 0.2
_exptl_crystal_size_min 0.0361
_refine_diff_density_max 0.986
_refine_diff_density_min -0.41
_refine_ls_extinction_method none
_refine_ls_goodness_of_fit_ref 1.085
_refine_ls_hydrogen_treatment constr
_refine_ls_matrix_type full
_refine_ls_number_parameters 429
_refine_ls_number_reflns 7283
_refine_ls_number_restraints 0
_refine_ls_restrained_S_all 1.085
_refine_ls_R_factor_all 0.0502
_refine_ls_R_factor_gt 0.0412
_refine_ls_shift/su_max 0.001
_refine_ls_shift/su_mean 0
_refine_ls_structure_factor_coef Fsqd
_refine_ls_weighting_details 'calc w=1/[\s^2^(Fo^2^)+(0.0666P)^2^+2.7099P] where P=(Fo^2^+2Fc^2^)/3'
_refine_ls_weighting_scheme calc
_refine_ls_wR_factor_gt 0.1064
_refine_ls_wR_factor_ref 0.1117
_reflns_number_gt 6253
_reflns_number_total 7283
_reflns_threshold_expression >2sigma(I)
_cod_data_source_file ga3092.cif
_cod_data_source_block V
_cod_original_sg_symbol_H-M 'P 21/c'
_cod_database_code 2016669
_cod_database_fobs_code 2016669

loop_
_symmetry_equiv_pos_as_xyz
'x, y, z'
'-x, y+1/2, -z+1/2'
'-x, -y, -z'
'x, -y-1/2, z-1/2'

loop_
_atom_site_type_symbol
_atom_site_label
_atom_site_fract_x
_atom_site_fract_y
_atom_site_fract_z
_atom_site_U_iso_or_equiv
_atom_site_adp_type
_atom_site_calc_flag
_atom_site_refinement_flags
_atom_site_occupancy
_atom_site_disorder_assembly
_atom_site_disorder_group
C C1 0.23346(15) 0.3039(3) 0.16915(9) 0.0238(5) Uani d . 1 . .
C C2 0.14046(16) 0.2951(3) 0.16199(12) 0.0377(7) Uani d . 1 . .
H H2A 0.1259 0.2103 0.141 0.057 Uiso calc R 1 . .
H H2B 0.12 0.3834 0.1449 0.057 Uiso calc R 1 . .
H H2C 0.1155 0.286 0.1954 0.057 Uiso calc R 1 . .
C C3 0.27371(17) 0.3146(3) 0.11735(10) 0.0289(6) Uani d . 1 . .
H H3A 0.3337 0.3184 0.1225 0.043 Uiso calc R 1 . .
H H3B 0.2546 0.4028 0.0997 0.043 Uiso calc R 1 . .
H H3C 0.2587 0.2294 0.0966 0.043 Uiso calc R 1 . .
C C4 0.2586(2) 0.4303(3) 0.20298(11) 0.0365(7) Uani d . 1 . .
H H4A 0.2331 0.4203 0.2362 0.055 Uiso calc R 1 . .
H H4B 0.2405 0.5213 0.1868 0.055 Uiso calc R 1 . .
H H4C 0.3187 0.4312 0.2079 0.055 Uiso calc R 1 . .
C C5 0.31387(15) -0.1437(3) 0.09502(9) 0.0247(5) Uani d . 1 . .
C C6 0.23949(17) -0.2289(3) 0.07445(11) 0.0360(6) Uani d . 1 . .
H H6A 0.2134 -0.2789 0.1027 0.054 Uiso calc R 1 . .
H H6B 0.2573 -0.3004 0.0494 0.054 Uiso calc R 1 . .
H H6C 0.1999 -0.162 0.058 0.054 Uiso calc R 1 . .
C C7 0.3549(2) -0.0601(4) 0.05273(11) 0.0408(7) Uani d . 1 . .
H H7A 0.3151 0.0071 0.0367 0.061 Uiso calc R 1 . .
H H7B 0.3743 -0.1283 0.027 0.061 Uiso calc R 1 . .
H H7C 0.4017 -0.0051 0.0672 0.061 Uiso calc R 1 . .
C C8 0.37455(16) -0.2458(3) 0.12210(11) 0.0308(6) Uani d . 1 . .
H H8A 0.4223 -0.1903 0.135 0.046 Uiso calc R 1 . .
H H8B 0.3926 -0.3198 0.098 0.046 Uiso calc R 1 . .
H H8C 0.3478 -0.2929 0.1507 0.046 Uiso calc R 1 . .
C C9 0.48478(14) 0.1475(3) 0.19331(10) 0.0232(5) Uani d . 1 . .
C C10 0.4992(2) 0.2909(4) 0.16792(14) 0.0540(10) Uani d . 1 . .
H H10A 0.5037 0.2763 0.131 0.081 Uiso calc R 1 . .
H H10B 0.5504 0.3339 0.1819 0.081 Uiso calc R 1 . .
H H10C 0.4531 0.3563 0.1743 0.081 Uiso calc R 1 . .
C C11 0.4724(2) 0.1677(5) 0.24981(12) 0.0578(11) Uani d . 1 . .
H H11A 0.4232 0.2269 0.2548 0.087 Uiso calc R 1 . .
H H11B 0.5206 0.2165 0.2654 0.087 Uiso calc R 1 . .
H H11C 0.4654 0.0726 0.2659 0.087 Uiso calc R 1 . .
C C12 0.5552(2) 0.0463(4) 0.1851(2) 0.0666(12) Uani d . 1 . .
H H12A 0.5444 -0.047 0.2015 0.1 Uiso calc R 1 . .
H H12B 0.6059 0.0884 0.2001 0.1 Uiso calc R 1 . .
H H12C 0.5616 0.0314 0.1484 0.1 Uiso calc R 1 . .
C C13 0.17112(16) -0.1797(3) 0.38238(9) 0.0237(5) Uani d . 1 . .
C C14 0.07796(17) -0.1894(3) 0.37548(12) 0.0371(7) Uani d . 1 . .
H H14A 0.0523 -0.1125 0.3954 0.056 Uiso calc R 1 . .
H H14B 0.0592 -0.2843 0.3874 0.056 Uiso calc R 1 . .
H H14C 0.0624 -0.1776 0.3392 0.056 Uiso calc R 1 . .
C C15 0.2130(2) -0.2910(3) 0.34966(12) 0.0385(7) Uani d . 1 . .
H H15A 0.1959 -0.2767 0.3138 0.058 Uiso calc R 1 . .
H H15B 0.1974 -0.3888 0.3605 0.058 Uiso calc R 1 . .
H H15C 0.2729 -0.2797 0.3535 0.058 Uiso calc R 1 . .
C C16 0.19733(19) -0.1970(3) 0.43842(10) 0.0344(6) Uani d . 1 . .
H H16A 0.257 -0.1841 0.4423 0.052 Uiso calc R 1 . .
H H16B 0.1824 -0.2942 0.4501 0.052 Uiso calc R 1 . .
H H16C 0.1694 -0.1238 0.4588 0.052 Uiso calc R 1 . .
C C17 0.35957(15) 0.1461(3) 0.44011(10) 0.0267(6) Uani d . 1 . .
C C18 0.38183(18) 0.3051(3) 0.43204(12) 0.0394(7) Uani d . 1 . .
H H18A 0.3644 0.3348 0.3974 0.059 Uiso calc R 1 . .
H H18B 0.4415 0.3175 0.4365 0.059 Uiso calc R 1 . .
H H18C 0.3539 0.3653 0.457 0.059 Uiso calc R 1 . .
C C19 0.39767(17) 0.0502(4) 0.40023(13) 0.0401(7) Uani d . 1 . .
H H19A 0.3795 -0.0503 0.4049 0.06 Uiso calc R 1 . .
H H19B 0.4578 0.0549 0.404 0.06 Uiso calc R 1 . .
H H19C 0.3803 0.0839 0.366 0.06 Uiso calc R 1 . .
C C20 0.38595(18) 0.0986(4) 0.49390(12) 0.0451(8) Uani d . 1 . .
H H20A 0.3585 0.1594 0.5189 0.068 Uiso calc R 1 . .
H H20B 0.4457 0.109 0.4985 0.068 Uiso calc R 1 . .
H H20C 0.3706 -0.0032 0.4989 0.068 Uiso calc R 1 . .
C C21 0.08733(16) 0.2399(3) 0.45826(10) 0.0276(6) Uani d . 1 . .
C C22 0.1249(9) 0.2071(16) 0.5090(5) 0.039(3) Uani d P 0.65(3) A 1
H H22A 0.1102 0.1082 0.519 0.058 Uiso calc PR 0.65(3) A 1
H H22B 0.1047 0.2762 0.5341 0.058 Uiso calc PR 0.65(3) A 1
H H22C 0.1849 0.2152 0.5076 0.058 Uiso calc PR 0.65(3) A 1
C C23 0.1017(9) 0.3944(8) 0.4405(4) 0.046(2) Uani d P 0.65(3) A 1
H H23A 0.1605 0.4092 0.4353 0.069 Uiso calc PR 0.65(3) A 1
H H23B 0.083 0.4625 0.4664 0.069 Uiso calc PR 0.65(3) A 1
H H23C 0.0708 0.4113 0.4083 0.069 Uiso calc PR 0.65(3) A 1
C C24 -0.0087(7) 0.2140(14) 0.4594(5) 0.035(2) Uani d P 0.65(3) A 1
H H24A -0.0332 0.2299 0.4251 0.052 Uiso calc PR 0.65(3) A 1
H H24B -0.0329 0.2819 0.4835 0.052 Uiso calc PR 0.65(3) A 1
H H24C -0.0195 0.1141 0.4702 0.052 Uiso calc PR 0.65(3) A 1
C C22A 0.117(2) 0.156(3) 0.5082(10) 0.043(5) Uani d P 0.35(3) A 2
H H22D 0.0976 0.056 0.5068 0.064 Uiso calc PR 0.35(3) A 2
H H22E 0.0957 0.2048 0.5383 0.064 Uiso calc PR 0.35(3) A 2
H H22F 0.1778 0.1568 0.5106 0.064 Uiso calc PR 0.35(3) A 2
C C23A 0.1363(14) 0.3883(16) 0.4589(11) 0.051(5) Uani d P 0.35(3) A 2
H H23D 0.1944 0.3698 0.4677 0.076 Uiso calc PR 0.35(3) A 2
H H23E 0.1133 0.4536 0.4843 0.076 Uiso calc PR 0.35(3) A 2
H H23F 0.1317 0.4335 0.425 0.076 Uiso calc PR 0.35(3) A 2
C C24A 0.0038(14) 0.260(3) 0.4559(9) 0.042(5) Uani d P 0.35(3) A 2
H H24D -0.0107 0.3273 0.428 0.063 Uiso calc PR 0.35(3) A 2
H H24E -0.0141 0.3007 0.4883 0.063 Uiso calc PR 0.35(3) A 2
H H24F -0.0236 0.1667 0.4496 0.063 Uiso calc PR 0.35(3) A 2
C C25 0.03948(14) 0.0966(3) 0.28075(9) 0.0219(5) Uani d . 1 . .
H H25 0.0489 0.1558 0.3101 0.026 Uiso calc R 1 . .
C C26 -0.02386(15) -0.0196(3) 0.21849(10) 0.0242(5) Uani d . 1 . .
H H26 -0.0658 -0.0569 0.196 0.029 Uiso calc R 1 . .
C C27 0.05823(14) -0.0441(3) 0.21601(9) 0.0201(5) Uani d . 1 . .
C C28 0.10370(14) -0.1292(3) 0.17747(9) 0.0226(5) Uani d . 1 . .
H H28A 0.0638 -0.1661 0.1512 0.029 Uiso calc R 1 . .
H H28B 0.1423 -0.0635 0.1602 0.029 Uiso calc R 1 . .
N N1 0.09808(12) 0.0310(2) 0.25592(7) 0.0194(4) Uani d . 1 A .
N N2 -0.03456(12) 0.0697(2) 0.25973(8) 0.0239(5) Uani d . 1 . .
H H2 -0.0818 0.1031 0.2703 0.029 Uiso calc R 1 . .
O O1 0.25909(10) 0.17131(17) 0.19624(6) 0.0197(3) Uani d . 1 A .
O O2 0.28119(10) -0.03839(18) 0.13005(6) 0.0206(4) Uani d . 1 . .
O O3 0.41294(10) 0.08376(18) 0.16767(6) 0.0216(4) Uani d . 1 . .
O O4 0.19715(10) -0.03761(17) 0.36335(6) 0.0213(4) Uani d . 1 A .
O O5 0.27078(10) 0.13174(19) 0.43794(6) 0.0219(4) Uani d . 1 A .
O O6 0.11396(10) 0.14540(19) 0.41829(6) 0.0242(4) Uani d . 1 A .
O O7 0.14903(10) -0.24901(18) 0.19865(7) 0.0242(4) Uani d . 1 . .
H H7 0.1954 -0.2202 0.2096 0.029 Uiso calc R 1 . .
Si Si1 0.32091(4) 0.03626(7) 0.18176(2) 0.01611(14) Uani d . 1 . .
Si Si2 0.20247(4) 0.12294(7) 0.39136(2) 0.01828(15) Uani d . 1 . .
S S1 0.31089(3) -0.09740(6) 0.24631(2) 0.01777(13) Uani d . 1 A .
S S2 0.22374(4) 0.26116(6) 0.33014(2) 0.02213(15) Uani d . 1 A .
Zn Zn1 0.218216(16) 0.06420(3) 0.277116(10) 0.02073(10) Uani d . 1 . .

loop_
_atom_site_aniso_label
_atom_site_aniso_U_11
_atom_site_aniso_U_22
_atom_site_aniso_U_33
_atom_site_aniso_U_12
_atom_site_aniso_U_13
_atom_site_aniso_U_23
C1 0.0302(13) 0.0195(12) 0.0217(12) 0.0051(10) 0.0024(10) 0.0067(10)
C2 0.0298(14) 0.0428(17) 0.0406(16) 0.0090(12) 0.0041(12) 0.0212(14)
C3 0.0355(14) 0.0279(14) 0.0234(13) 0.0050(11) 0.0043(11) 0.0086(11)
C4 0.0607(19) 0.0231(14) 0.0260(14) 0.0051(13) 0.0053(13) 0.0044(11)
C5 0.0296(13) 0.0264(13) 0.0185(12) -0.0014(10) 0.0076(10) -0.0050(10)
C6 0.0363(15) 0.0451(17) 0.0266(14) -0.0032(13) 0.0000(11) -0.0148(13)
C7 0.0514(18) 0.0476(18) 0.0244(14) -0.0036(14) 0.0171(13) 0.0003(13)
C8 0.0320(14) 0.0288(14) 0.0317(14) 0.0037(11) 0.0031(11) -0.0108(12)
C9 0.0198(11) 0.0235(12) 0.0261(13) -0.0057(9) 0.0004(10) 0.0019(10)
C10 0.054(2) 0.0476(19) 0.058(2) -0.0290(16) -0.0263(17) 0.0217(17)
C11 0.0433(18) 0.100(3) 0.0301(16) -0.0392(19) -0.0011(14) -0.0116(18)
C12 0.0311(17) 0.053(2) 0.114(4) 0.0096(15) -0.017(2) -0.030(2)
C13 0.0342(13) 0.0164(12) 0.0207(12) -0.0049(10) 0.0025(10) 0.0038(10)
C14 0.0354(15) 0.0287(15) 0.0469(18) -0.0103(12) -0.0015(13) 0.0077(13)
C15 0.0612(19) 0.0202(13) 0.0351(16) -0.0031(13) 0.0160(14) 0.0018(12)
C16 0.0510(17) 0.0275(14) 0.0244(14) -0.0057(12) -0.0014(12) 0.0068(11)
C17 0.0204(12) 0.0384(15) 0.0214(12) -0.0001(10) 0.0016(10) -0.0072(11)
C18 0.0353(15) 0.0450(18) 0.0380(16) -0.0132(13) 0.0027(12) -0.0104(14)
C19 0.0266(14) 0.0499(19) 0.0442(17) 0.0008(12) 0.0086(12) -0.0182(15)
C20 0.0277(15) 0.072(2) 0.0355(17) 0.0053(15) -0.0052(12) 0.0035(16)
C21 0.0315(14) 0.0307(14) 0.0213(12) 0.0022(11) 0.0099(10) -0.0030(11)
C22 0.036(3) 0.058(7) 0.021(3) 0.014(5) -0.002(2) -0.010(5)
C23 0.050(6) 0.032(3) 0.058(5) 0.000(3) 0.029(4) -0.009(3)
C24 0.016(3) 0.056(6) 0.032(3) 0.003(3) 0.010(2) 0.015(4)
C22A 0.063(11) 0.050(12) 0.016(6) 0.017(9) 0.013(6) -0.009(8)
C23A 0.048(9) 0.022(5) 0.083(13) -0.002(6) 0.025(8) -0.019(7)
C24A 0.040(8) 0.065(13) 0.023(6) -0.014(8) 0.015(5) -0.007(7)
C25 0.0230(12) 0.0205(12) 0.0225(12) 0.0017(9) 0.0050(10) 0.0001(10)
C26 0.0224(12) 0.0214(12) 0.0287(13) -0.0008(10) -0.0010(10) -0.0013(10)
C27 0.0212(11) 0.0189(11) 0.0201(12) -0.0018(9) 0.0003(9) 0.0034(9)
C28 0.0207(11) 0.0270(13) 0.0200(12) -0.0024(10) 0.0002(9) -0.0019(10)
N1 0.0192(10) 0.0205(10) 0.0184(10) 0.0006(8) 0.0027(8) -0.0003(8)
N2 0.0182(10) 0.0228(11) 0.0310(12) 0.0025(8) 0.0046(8) 0.0001(9)
O1 0.0257(8) 0.0184(8) 0.0151(8) 0.0032(7) 0.0027(6) 0.0039(7)
O2 0.0227(8) 0.0234(9) 0.0159(8) -0.0008(7) 0.0008(6) -0.0020(7)
O3 0.0217(8) 0.0236(9) 0.0198(8) -0.0054(7) 0.0035(7) -0.0015(7)
O4 0.0302(9) 0.0168(8) 0.0170(8) -0.0040(7) 0.0027(7) 0.0019(7)
O5 0.0210(8) 0.0286(9) 0.0160(8) -0.0004(7) 0.0020(6) -0.0018(7)
O6 0.0244(9) 0.0299(9) 0.0186(8) -0.0004(7) 0.0043(7) -0.0031(7)
O7 0.0193(8) 0.0206(9) 0.0329(10) -0.0024(7) 0.0038(7) -0.0041(7)
Si1 0.0175(3) 0.0168(3) 0.0141(3) -0.0008(2) 0.0017(2) 0.0003(2)
Si2 0.0229(3) 0.0184(3) 0.0137(3) -0.0013(2) 0.0024(2) -0.0005(2)
S1 0.0188(3) 0.0174(3) 0.0172(3) 0.0016(2) 0.0025(2) 0.0029(2)
S2 0.0337(3) 0.0170(3) 0.0159(3) -0.0026(2) 0.0036(2) -0.0002(2)
Zn1 0.01924(16) 0.02318(17) 0.01979(16) 0.00064(10) 0.00101(11) -0.00635(11)

loop_
_atom_type_symbol
_atom_type_description
_atom_type_scat_dispersion_real
_atom_type_scat_dispersion_imag
_atom_type_scat_source
C C 0.0033 0.0016 'International Tables Vol C Tables 4.2.6.8 and 6.1.1.4'
H H 0 0 'International Tables Vol C Tables 4.2.6.8 and 6.1.1.4'
N N 0.0061 0.0033 'International Tables Vol C Tables 4.2.6.8 and 6.1.1.4'
O O 0.0106 0.006 'International Tables Vol C Tables 4.2.6.8 and 6.1.1.4'
Si Si 0.0817 0.0704 'International Tables Vol C Tables 4.2.6.8 and 6.1.1.4'
S S 0.1246 0.1234 'International Tables Vol C Tables 4.2.6.8 and 6.1.1.4'
Zn Zn 0.2839 1.4301 'International Tables Vol C Tables 4.2.6.8 and 6.1.1.4'

loop_
_geom_angle_atom_site_label_1
_geom_angle_atom_site_label_2
_geom_angle_atom_site_label_3
_geom_angle
O1 C1 C4 106.90(19)
O1 C1 C2 106.32(19)
C4 C1 C2 111.3(2)
O1 C1 C3 111.09(19)
C4 C1 C3 110.8(2)
C2 C1 C3 110.3(2)
C1 C2 H2A 109.5
C1 C2 H2B 109.5
H2A C2 H2B 109.5
C1 C2 H2C 109.5
H2A C2 H2C 109.5
H2B C2 H2C 109.5
C1 C3 H3A 109.5
C1 C3 H3B 109.5
H3A C3 H3B 109.5
C1 C3 H3C 109.5
H3A C3 H3C 109.5
H3B C3 H3C 109.5
C1 C4 H4A 109.5
C1 C4 H4B 109.5
H4A C4 H4B 109.5
C1 C4 H4C 109.5
H4A C4 H4C 109.5
H4B C4 H4C 109.5
O2 C5 C7 107.5(2)
O2 C5 C8 111.4(2)
C7 C5 C8 111.1(2)
O2 C5 C6 105.39(19)
C7 C5 C6 111.4(2)
C8 C5 C6 110.0(2)
C5 C6 H6A 109.5
C5 C6 H6B 109.5
H6A C6 H6B 109.5
C5 C6 H6C 109.5
H6A C6 H6C 109.5
H6B C6 H6C 109.5
C5 C7 H7A 109.5
C5 C7 H7B 109.5
H7A C7 H7B 109.5
C5 C7 H7C 109.5
H7A C7 H7C 109.5
H7B C7 H7C 109.5
C5 C8 H8A 109.5
C5 C8 H8B 109.5
H8A C8 H8B 109.5
C5 C8 H8C 109.5
H8A C8 H8C 109.5
H8B C8 H8C 109.5
O3 C9 C12 106.8(2)
O3 C9 C10 106.6(2)
C12 C9 C10 110.6(3)
O3 C9 C11 111.8(2)
C12 C9 C11 110.1(3)
C10 C9 C11 110.7(3)
C9 C10 H10A 109.5
C9 C10 H10B 109.5
H10A C10 H10B 109.5
C9 C10 H10C 109.5
H10A C10 H10C 109.5
H10B C10 H10C 109.5
C9 C11 H11A 109.5
C9 C11 H11B 109.5
H11A C11 H11B 109.5
C9 C11 H11C 109.5
H11A C11 H11C 109.5
H11B C11 H11C 109.5
C9 C12 H12A 109.5
C9 C12 H12B 109.5
H12A C12 H12B 109.5
C9 C12 H12C 109.5
H12A C12 H12C 109.5
H12B C12 H12C 109.5
O4 C13 C15 105.78(19)
O4 C13 C14 108.0(2)
C15 C13 C14 111.0(2)
O4 C13 C16 110.2(2)
C15 C13 C16 111.0(2)
C14 C13 C16 110.7(2)
C13 C14 H14A 109.5
C13 C14 H14B 109.5
H14A C14 H14B 109.5
C13 C14 H14C 109.5
H14A C14 H14C 109.5
H14B C14 H14C 109.5
C13 C15 H15A 109.5
C13 C15 H15B 109.5
H15A C15 H15B 109.5
C13 C15 H15C 109.5
H15A C15 H15C 109.5
H15B C15 H15C 109.5
C13 C16 H16A 109.5
C13 C16 H16B 109.5
H16A C16 H16B 109.5
C13 C16 H16C 109.5
H16A C16 H16C 109.5
H16B C16 H16C 109.5
O5 C17 C19 110.4(2)
O5 C17 C20 105.1(2)
C19 C17 C20 111.1(3)
O5 C17 C18 108.8(2)
C19 C17 C18 111.1(2)
C20 C17 C18 110.1(2)
C17 C18 H18A 109.5
C17 C18 H18B 109.5
H18A C18 H18B 109.5
C17 C18 H18C 109.5
H18A C18 H18C 109.5
H18B C18 H18C 109.5
C17 C19 H19A 109.5
C17 C19 H19B 109.5
H19A C19 H19B 109.5
C17 C19 H19C 109.5
H19A C19 H19C 109.5
H19B C19 H19C 109.5
C17 C20 H20A 109.5
C17 C20 H20B 109.5
H20A C20 H20B 109.5
C17 C20 H20C 109.5
H20A C20 H20C 109.5
H20B C20 H20C 109.5
C24A C21 O6 111.7(10)
C24A C21 C22 116.7(11)
O6 C21 C22 113.9(6)
C24A C21 C23 91.2(9)
O6 C21 C23 106.9(3)
C22 C21 C23 113.9(5)
O6 C21 C24 104.0(5)
C22 C21 C24 109.5(7)
C23 C21 C24 108.0(5)
C24A C21 C23A 112.4(10)
O6 C21 C23A 111.5(6)
C22 C21 C23A 88.5(10)
C24 C21 C23A 128.9(7)
C24A C21 C22A 112.5(14)
O6 C21 C22A 102.4(9)
C23 C21 C22A 131.5(9)
C24 C21 C22A 101.0(12)
C23A C21 C22A 105.6(11)
C21 C22 H22A 109.5
C21 C22 H22B 109.5
C21 C22 H22C 109.5
C21 C23 H23A 109.5
C21 C23 H23B 109.5
C21 C23 H23C 109.5
C21 C24 H24A 109.5
C21 C24 H24B 109.5
C21 C24 H24C 109.5
C21 C22A H22D 109.5
C21 C22A H22E 109.5
H22D C22A H22E 109.5
C21 C22A H22F 109.5
H22D C22A H22F 109.5
H22E C22A H22F 109.5
C21 C23A H23D 109.5
C21 C23A H23E 109.5
H23D C23A H23E 109.5
C21 C23A H23F 109.5
H23D C23A H23F 109.5
H23E C23A H23F 109.5
C21 C24A H24D 109.5
C21 C24A H24E 109.5
H24D C24A H24E 109.5
C21 C24A H24F 109.5
H24D C24A H24F 109.5
H24E C24A H24F 109.5
N1 C25 N2 111.7(2)
N1 C25 H25 124.2
N2 C25 H25 124.2
C27 C26 N2 106.7(2)
C27 C26 H26 126.6
N2 C26 H26 126.6
C26 C27 N1 108.4(2)
C26 C27 C28 129.0(2)
N1 C27 C28 122.6(2)
O7 C28 C27 113.79(19)
O7 C28 H28A 108.8
C27 C28 H28A 108.8
O7 C28 H28B 108.8
C27 C28 H28B 108.8
H28A C28 H28B 107.7
C25 N1 C27 105.8(2)
C25 N1 Zn1 119.94(17)
C27 N1 Zn1 134.16(16)
C25 N2 C26 107.5(2)
C25 N2 H2 126.3
C26 N2 H2 126.3
C1 O1 Si1 133.01(14)
C1 O1 Zn1 132.33(13)
Si1 O1 Zn1 94.56(7)
C5 O2 Si1 131.63(15)
C9 O3 Si1 137.89(15)
C13 O4 Si2 131.22(15)
C13 O4 Zn1 134.15(14)
Si2 O4 Zn1 93.38(7)
C17 O5 Si2 133.62(15)
C21 O6 Si2 132.83(16)
C28 O7 H7 109.5
O3 Si1 O2 105.61(9)
O3 Si1 O1 115.10(9)
O2 Si1 O1 106.30(9)
O3 Si1 S1 116.08(7)
O2 Si1 S1 112.42(7)
O1 Si1 S1 101.12(6)
O5 Si2 O6 105.03(9)
O5 Si2 O4 113.75(9)
O6 Si2 O4 105.70(9)
O5 Si2 S2 114.86(7)
O6 Si2 S2 115.12(7)
O4 Si2 S2 102.29(6)
Si1 S1 Zn1 88.38(3)
Si2 S2 Zn1 88.75(3)
N1 Zn1 S1 116.34(6)
N1 Zn1 S2 107.66(6)
S1 Zn1 S2 135.97(2)
N1 Zn1 O1 96.30(7)
S1 Zn1 O1 75.89(4)
S2 Zn1 O1 101.51(4)
N1 Zn1 O4 91.81(7)
S1 Zn1 O4 100.81(4)
S2 Zn1 O4 75.56(4)
O1 Zn1 O4 171.88(5)

loop_
_geom_bond_atom_site_label_1
_geom_bond_atom_site_label_2
_geom_bond_distance
C1 O1 1.466(3)
C1 C4 1.511(4)
C1 C2 1.519(4)
C1 C3 1.528(3)
C2 H2A 0.98
C2 H2B 0.98
C2 H2C 0.98
C3 H3A 0.98
C3 H3B 0.98
C3 H3C 0.98
C4 H4A 0.98
C4 H4B 0.98
C4 H4C 0.98
C5 O2 1.448(3)
C5 C7 1.521(4)
C5 C8 1.521(4)
C5 C6 1.524(4)
C6 H6A 0.98
C6 H6B 0.98
C6 H6C 0.98
C7 H7A 0.98
C7 H7B 0.98
C7 H7C 0.98
C8 H8A 0.98
C8 H8B 0.98
C8 H8C 0.98
C9 O3 1.452(3)
C9 C12 1.497(4)
C9 C10 1.501(4)
C9 C11 1.511(4)
C10 H10A 0.98
C10 H10B 0.98
C10 H10C 0.98
C11 H11A 0.98
C11 H11B 0.98
C11 H11C 0.98
C12 H12A 0.98
C12 H12B 0.98
C12 H12C 0.98
C13 O4 1.467(3)
C13 C15 1.512(4)
C13 C14 1.522(4)
C13 C16 1.523(3)
C14 H14A 0.98
C14 H14B 0.98
C14 H14C 0.98
C15 H15A 0.98
C15 H15B 0.98
C15 H15C 0.98
C16 H16A 0.98
C16 H16B 0.98
C16 H16C 0.98
C17 O5 1.449(3)
C17 C19 1.515(4)
C17 C20 1.523(4)
C17 C18 1.525(4)
C18 H18A 0.98
C18 H18B 0.98
C18 H18C 0.98
C19 H19A 0.98
C19 H19B 0.98
C19 H19C 0.98
C20 H20A 0.98
C20 H20B 0.98
C20 H20C 0.98
C21 C24A 1.37(2)
C21 O6 1.439(3)
C21 C22 1.476(14)
C21 C23 1.517(8)
C21 C24 1.580(11)
C21 C23A 1.582(15)
C21 C22A 1.58(3)
C22 H22A 0.98
C22 H22B 0.98
C22 H22C 0.98
C23 H23A 0.98
C23 H23B 0.98
C23 H23C 0.98
C24 H24A 0.98
C24 H24B 0.98
C24 H24C 0.98
C22A H22D 0.98
C22A H22E 0.98
C22A H22F 0.98
C23A H23D 0.98
C23A H23E 0.98
C23A H23F 0.98
C24A H24D 0.98
C24A H24E 0.98
C24A H24F 0.98
C25 N1 1.317(3)
C25 N2 1.330(3)
C25 H25 0.95
C26 C27 1.357(3)
C26 N2 1.373(3)
C26 H26 0.95
C27 N1 1.395(3)
C27 C28 1.492(3)
C28 O7 1.429(3)
C28 H28A 0.99
C28 H28B 0.99
N1 Zn1 2.0357(19)
N2 H2 0.88
O1 Si1 1.6507(17)
O1 Zn1 2.4477(15)
O2 Si1 1.6326(17)
O3 Si1 1.6129(16)
O4 Si2 1.6514(17)
O4 Zn1 2.4789(16)
O5 Si2 1.6242(17)
O6 Si2 1.6358(17)
O7 H7 0.84
Si1 S1 2.1016(8)
Si2 S2 2.0846(9)
S1 Zn1 2.2835(6)
S2 Zn1 2.2841(6)

loop_
_geom_hbond_atom_site_label_D
_geom_hbond_atom_site_label_H
_geom_hbond_atom_site_label_A
_geom_hbond_site_symmetry_A
_geom_hbond_distance_DH
_geom_hbond_distance_HA
_geom_hbond_distance_DA
_geom_hbond_angle_DHA
N2 H2 O7 2 0.88 1.94 2.751(3) 152.3
O7 H7 S1 . 0.84 2.37 3.1959(17) 168.3
